data_7126768
loop_
_publ_author_name
'Niu, Jia-Pan'
'Nie, Jing'
'Li, Shen'
'Ma, Jun-An'

_publ_section_title
;
 Organocatalytic asymmetric synthesis of \b,\b-diaryl ketones via one-pot
 tandem dehydration/1,6-addition/decarboxylation transformation of \b-keto
 acids and 4-hydroxybenzyl alcohols.
;
_journal_issue 61
_journal_name_full 'Chemical communications (Cambridge, England)'
_journal_page_first 8687
_journal_page_last 8690
_journal_paper_doi 10.1039/d0cc02213f
_journal_volume 56
_journal_year 2020
_chemical_absolute_configuration rm
_chemical_formula_moiety 'C22 H17 Cl O4'
_chemical_formula_sum 'C22 H17 Cl O4'
_chemical_formula_weight 380.80
_space_group_crystal_system orthorhombic
_space_group_IT_number 19
_space_group_name_Hall 'P 2ac 2ab'
_space_group_name_H-M_alt 'P 21 21 21'
_atom_sites_solution_hydrogens geom
_atom_sites_solution_primary dual
_audit_block_doi 10.5517/ccdc.csd.cc24jrn3
_audit_creation_date 2019-09-20
_audit_creation_method
;
Olex2 1.2
(compiled 2018.05.29 svn.r3508 for OlexSys, GUI svn.r5506)
;
_audit_update_record
;
2020-02-06 deposited with the CCDC.	2020-06-22 downloaded from the CCDC.
;
_cell_angle_alpha 90
_cell_angle_beta 90
_cell_angle_gamma 90
_cell_formula_units_Z 4
_cell_length_a 5.6683(8)
_cell_length_b 12.2650(19)
_cell_length_c 32.881(5)
_cell_measurement_reflns_used 2794
_cell_measurement_temperature 150
_cell_measurement_theta_max 25.557
_cell_measurement_theta_min 2.478
_cell_volume 2285.9(6)
_computing_cell_refinement 'SAINT V8.38A (?, 2016)'
_computing_data_reduction 'SAINT V8.38A (?, 2016)'
_computing_molecular_graphics 'Olex2 (Dolomanov et al., 2009)'
_computing_publication_material 'Olex2 (Dolomanov et al., 2009)'
_computing_structure_refinement 'ShelXL (Sheldrick, 2015)'
_computing_structure_solution 'ShelXT (Sheldrick, 2015)'
_diffrn_ambient_temperature 150.0
_diffrn_measured_fraction_theta_full 0.991
_diffrn_measured_fraction_theta_max 0.991
_diffrn_measurement_device_type 'Bruker APEX-II CCD'
_diffrn_measurement_method '\f and \w scans'
_diffrn_radiation_type MoK\a
_diffrn_radiation_wavelength 0.71073
_diffrn_reflns_av_R_equivalents 0.0908
_diffrn_reflns_av_unetI/netI 0.1135
_diffrn_reflns_Laue_measured_fraction_full 0.991
_diffrn_reflns_Laue_measured_fraction_max 0.991
_diffrn_reflns_limit_h_max 6
_diffrn_reflns_limit_h_min -6
_diffrn_reflns_limit_k_max 13
_diffrn_reflns_limit_k_min -14
_diffrn_reflns_limit_l_max 39
_diffrn_reflns_limit_l_min -40
_diffrn_reflns_number 14538
_diffrn_reflns_point_group_measured_fraction_full 0.988
_diffrn_reflns_point_group_measured_fraction_max 0.984
_diffrn_reflns_theta_full 25.242
_diffrn_reflns_theta_max 25.677
_diffrn_reflns_theta_min 2.478
_diffrn_standards_number 0
_exptl_absorpt_coefficient_mu 0.188
_exptl_absorpt_correction_T_max 0.2594
_exptl_absorpt_correction_T_min 0.1952
_exptl_absorpt_correction_type multi-scan
_exptl_absorpt_process_details
'SADABS-2016/2 (Bruker,2016/2) was used for absorption correction. wR2(int) was 0.1160 before and 0.0741 after correction. The Ratio of minimum to maximum transmission is 0.7525. The \l/2 correction factor is Not present.'
_exptl_crystal_colour colourless
_exptl_crystal_colour_primary colourless
_exptl_crystal_density_diffrn 1.106
_exptl_crystal_description block
_exptl_crystal_F_000 792
_exptl_crystal_size_max 0.25
_exptl_crystal_size_mid 0.15
_exptl_crystal_size_min 0.12
_platon_squeeze_details
;
TITL 22019963njp3256_0m_a.res in P2(1)2(1)2(1)
CELL    5.6683   12.2650   32.8810     90.00     90.00     90.00
SPGR P212121
# Solvent Accessible Volume =       638
# Electrons Found in S.A.V. =       192
# Note: Atoms in Void as Cxxx and Qxxx all others
C101 0.747 0.351 0.537 !       5.83 eA-3
C102 0.991 0.271 0.418 !       4.70 eA-3
C103 0.250 0.341 0.462 !       4.35 eA-3
C104 0.682 0.260 0.549 !       4.03 eA-3
C105 0.185 0.315 0.616 !       4.02 eA-3
C106 0.651 0.836 0.909 !       3.90 eA-3
C107 0.997 0.239 0.569 !       3.27 eA-3
C108 0.663 0.764 0.045 !       3.20 eA-3
C109 0.679 0.157 0.423 !       2.00 eA-3
C110 0.476 0.251 0.396 !       1.40 eA-3
C111 0.153 0.668 0.984 !       1.39 eA-3
C112 0.270 0.600 0.940 !       1.36 eA-3
C113 0.316 0.275 0.561 !       1.27 eA-3
C114 0.997 0.841 0.919 !       1.23 eA-3
C115 0.345 0.695 0.930 !       1.23 eA-3
C116 0.037 0.316 0.460 !       1.03 eA-3
C117 0.541 0.122 0.563 !       1.00 eA-3
Q118 0.597 0.971 0.039 !       0.99 eA-3
C119 0.186 0.276 0.540 !       0.98 eA-3
C120 0.941 0.326 0.617 !       0.98 eA-3
C121 0.499 0.838 0.935 !       0.96 eA-3
C122 0.781 0.790-0.001 !       0.96 eA-3
Q123 0.030 0.242 0.635 !       0.96 eA-3
C124 0.568 0.752 0.009 !       0.94 eA-3
C125 0.212 0.822 0.898 !       0.94 eA-3
C126 0.036 0.803 0.952 !       0.93 eA-3
C127 0.287 0.366 0.561 !       0.91 eA-3
Q128 0.246 0.572 0.011 !       0.88 eA-3
Q129 0.845 0.098 0.421 !       0.86 eA-3
Q130 0.720 0.318 0.365 !       0.86 eA-3
C131 0.094 0.304 0.490 !       0.82 eA-3
C132 0.308 0.699 0.150 !       0.82 eA-3
C133 0.031 0.131 0.406 !       0.81 eA-3
C134 0.561 0.128 0.391 !       0.81 eA-3
C135 0.782 0.290 0.462 !       0.79 eA-3
C136 0.088 0.601 0.113 !       0.76 eA-3
Q137 0.498 0.365 0.618 !       0.76 eA-3
Q138 0.810 0.135 0.577 !       0.76 eA-3
C139 0.094 0.354 0.515 !       0.74 eA-3
C140 1.012 0.262 0.531 !       0.74 eA-3
C141 0.318 0.276 0.532 !       0.72 eA-3
Q142 0.659 0.596 0.070 !       0.72 eA-3
Q143 0.534 0.086 0.422 !       0.71 eA-3
C144 0.125 0.322 0.526 !       0.71 eA-3
C145 0.346 0.762 0.007 !       0.70 eA-3
Q146 0.381 0.577 0.022 !       0.70 eA-3
Q147 0.940 0.526 0.102 !       0.68 eA-3
Q148 0.487 0.392 0.478 !       0.67 eA-3
Q149 0.192 0.491 0.428 !       0.66 eA-3
C150 0.092 0.196 0.401 !       0.65 eA-3
Q151 0.026 0.074 0.596 !       0.63 eA-3
Q152 0.906 0.576 0.020 !       0.63 eA-3
Q153 0.692 0.072 0.446 !       0.63 eA-3
Q154 0.558 0.335 0.474 !       0.63 eA-3
Q155 0.836 0.047 0.581 !       0.62 eA-3
Q156 0.872 0.415 0.437 !       0.61 eA-3
Q157 0.132 0.465 0.438 !       0.61 eA-3
Q158 0.379 0.083 0.538 !       0.61 eA-3
Q159 0.102 0.627 0.136 !       0.60 eA-3
Q160 0.907 0.560 0.947 !       0.60 eA-3
Q161 0.682 0.804 0.175 !       0.60 eA-3
C162 0.374 0.153 0.595 !       0.60 eA-3
Q163 0.624 0.234 0.338 !       0.59 eA-3
Q164 0.688 0.072 0.596 !       0.59 eA-3
Q165 0.167 0.076 0.429 !       0.59 eA-3
Q166 0.598 0.128 0.450 !       0.59 eA-3
Q167 0.854 0.583 0.123 !       0.59 eA-3
C168 0.431 0.328 0.516 !       0.58 eA-3
Q169 0.714 0.338 0.625 !       0.58 eA-3
Q170 0.680 0.076 0.375 !       0.58 eA-3
Q171 0.843 0.843 0.820 !       0.57 eA-3
C172 0.556 0.343 0.507 !       0.56 eA-3
Q173 0.802 0.627 0.982 !       0.55 eA-3
Q174 1.001 0.463 0.484 !       0.54 eA-3
Q175 0.438 0.282 0.342 !       0.54 eA-3
Q176 0.654 0.635 0.369 !       0.54 eA-3
Q177 0.068 0.588 0.949 !       0.54 eA-3
Q178 0.087 0.592 0.028 !       0.54 eA-3
Q179 0.601 0.591 0.022 !       0.54 eA-3
Q180 0.318 0.077 0.591 !       0.53 eA-3
Q181 0.257 0.593 0.038 !       0.52 eA-3
Q182 0.909 0.206 0.167 !       0.52 eA-3
Q183 0.127 0.920 0.912 !       0.52 eA-3
Q184 0.806 0.384 0.626 !       0.52 eA-3
C185 0.129 0.780 0.118 !       0.52 eA-3
Q186 0.377 0.055 0.852 !       0.51 eA-3
Q187 0.148 0.526 0.145 !       0.51 eA-3
Q188 0.224 0.068 0.584 !       0.51 eA-3
Q189 0.283 0.121 0.564 !       0.51 eA-3
Q190 0.090 0.713 0.863 !       0.51 eA-3
;
_refine_diff_density_max 0.198
_refine_diff_density_min -0.244
_refine_diff_density_rms 0.052
_refine_ls_abs_structure_details
;
 Flack x determined using 783 quotients [(I+)-(I-)]/[(I+)+(I-)]
 (Parsons, Flack and Wagner, Acta Cryst. B69 (2013) 249-259).
;
_refine_ls_abs_structure_Flack 0.17(7)
_refine_ls_extinction_method none
_refine_ls_goodness_of_fit_ref 0.962
_refine_ls_hydrogen_treatment constr
_refine_ls_matrix_type full
_refine_ls_number_parameters 246
_refine_ls_number_reflns 4261
_refine_ls_number_restraints 0
_refine_ls_restrained_S_all 0.962
_refine_ls_R_factor_all 0.1022
_refine_ls_R_factor_gt 0.0560
_refine_ls_shift/su_max 0.000
_refine_ls_shift/su_mean 0.000
_refine_ls_structure_factor_coef Fsqd
_refine_ls_weighting_details 'w=1/[\s^2^(Fo^2^)+(0.0605P)^2^] where P=(Fo^2^+2Fc^2^)/3'
_refine_ls_weighting_scheme calc
_refine_ls_wR_factor_gt 0.1153
_refine_ls_wR_factor_ref 0.1310
_reflns_Friedel_coverage 0.700
_reflns_Friedel_fraction_full 0.984
_reflns_Friedel_fraction_max 0.975
_reflns_number_gt 2705
_reflns_number_total 4261
_reflns_threshold_expression 'I > 2\s(I)'
_cod_data_source_file d0cc02213f2.cif
_cod_data_source_block 22019963njp3256_0m_sq
_cod_depositor_comments 'Adding full bibliography for 7126766--7126768.cif.'
_cod_database_code 7126768
_shelx_shelxl_version_number 2018/3
_shelx_space_group_comment
;
The symmetry employed for this shelxl refinement is uniquely defined
by the following loop, which should always be used as a source of
symmetry information in preference to the above space-group names.
They are only intended as comments.
;
_shelx_estimated_absorpt_t_max 0.978
_shelx_estimated_absorpt_t_min 0.955
_olex2_refinement_description
;
1. Fixed Uiso
 At 1.2 times of:
  All C(H) groups
 At 1.5 times of:
  All O(H) groups
2.a Ternary CH refined with riding coordinates:
 C7(H7), C14(H14)
2.b Aromatic/amide H refined with riding coordinates:
 C5(H5), C13(H13), C12(H12), C4(H4), C22(H22), C18(H18), C1(H1), C9(H9),
 C20(H20), C2(H2), C19(H19), C10(H10), C21(H21)
2.c Idealised tetrahedral OH refined as rotating group:
 O25(H25), O26(H26)
;
_platon_squeeze_void_probe_radius 1.20
_olex2_submission_special_instructions 'No special instructions were received'

loop_
_space_group_symop_operation_xyz
'x, y, z'
'-x+1/2, -y, z+1/2'
'-x, y+1/2, -z+1/2'
'x+1/2, -y+1/2, -z'

loop_
_atom_site_label
_atom_site_type_symbol
_atom_site_fract_x
_atom_site_fract_y
_atom_site_fract_z
_atom_site_U_iso_or_equiv
_atom_site_adp_type
_atom_site_occupancy
_atom_site_site_symmetry_order
_atom_site_calc_flag
_atom_site_refinement_flags_posn
_atom_site_refinement_flags_adp
_atom_site_refinement_flags_occupancy
_atom_site_disorder_assembly
_atom_site_disorder_group
Cl1 Cl -0.1255(3) 0.35265(12) 0.28583(4) 0.0453(4) Uani 1 1 d . . . . .
O25 O 0.8184(6) 0.8446(3) 0.39602(9) 0.0343(9) Uani 1 1 d . . . . .
H25 H 0.887712 0.881987 0.413795 0.052 Uiso 1 1 calc GR . . . .
O23 O 0.6519(7) 0.7645(3) 0.30658(9) 0.0385(9) Uani 1 1 d . . . . .
O24 O 0.4989(6) 0.9256(3) 0.42258(10) 0.0410(10) Uani 1 1 d . . . . .
O26 O 0.5509(6) 0.5623(4) 0.54529(9) 0.0426(10) Uani 1 1 d . . . . .
H26 H 0.691524 0.549042 0.551677 0.064 Uiso 1 1 calc GR . . . .
C6 C 0.5110(8) 0.6411(4) 0.42287(12) 0.0250(11) Uani 1 1 d . . . . .
C7 C 0.5015(8) 0.6686(4) 0.37719(13) 0.0265(12) Uani 1 1 d . . . . .
H7 H 0.663092 0.654659 0.366137 0.032 Uiso 1 1 calc R . . . .
C5 C 0.3302(8) 0.6677(4) 0.44912(13) 0.0283(12) Uani 1 1 d . . . . .
H5 H 0.194107 0.703719 0.438957 0.034 Uiso 1 1 calc R . . . .
C15 C 0.5873(9) 0.8611(5) 0.39862(14) 0.0296(12) Uani 1 1 d . . . . .
C13 C 0.1269(9) 0.6261(4) 0.33511(14) 0.0307(12) Uani 1 1 d . . . . .
H13 H 0.081898 0.700711 0.336121 0.037 Uiso 1 1 calc R . . . .
C17 C 0.4475(9) 0.9330(4) 0.31064(13) 0.0274(12) Uani 1 1 d . . . . .
C16 C 0.5222(9) 0.8241(4) 0.32653(14) 0.0285(12) Uani 1 1 d . . . . .
C8 C 0.3351(9) 0.5925(4) 0.35458(14) 0.0287(12) Uani 1 1 d . . . . .
C12 C -0.0140(9) 0.5521(4) 0.31444(14) 0.0307(12) Uani 1 1 d . . . . .
H12 H -0.154100 0.575803 0.301290 0.037 Uiso 1 1 calc R . . . .
C4 C 0.3447(9) 0.6420(4) 0.49088(14) 0.0318(12) Uani 1 1 d . . . . .
H4 H 0.221596 0.661727 0.509050 0.038 Uiso 1 1 calc R . . . .
C14 C 0.4486(8) 0.7903(4) 0.36969(13) 0.0236(11) Uani 1 1 d . . . . .
H14 H 0.276117 0.804099 0.373451 0.028 Uiso 1 1 calc R . . . .
C3 C 0.5392(9) 0.5884(4) 0.50447(14) 0.0307(13) Uani 1 1 d . . . . .
C22 C 0.2462(9) 0.9849(4) 0.32368(15) 0.0321(13) Uani 1 1 d . . . . .
H22 H 0.149079 0.952429 0.343869 0.038 Uiso 1 1 calc R . . . .
C18 C 0.5895(9) 0.9803(4) 0.28111(14) 0.0314(13) Uani 1 1 d . . . . .
H18 H 0.726337 0.943365 0.271732 0.038 Uiso 1 1 calc R . . . .
C11 C 0.0514(9) 0.4434(5) 0.31313(14) 0.0326(13) Uani 1 1 d . . . . .
C1 C 0.7053(9) 0.5860(4) 0.43775(14) 0.0305(13) Uani 1 1 d . . . . .
H1 H 0.828731 0.566164 0.419669 0.037 Uiso 1 1 calc R . . . .
C9 C 0.3931(10) 0.4823(5) 0.35247(15) 0.0373(14) Uani 1 1 d . . . . .
H9 H 0.532751 0.457512 0.365488 0.045 Uiso 1 1 calc R . . . .
C20 C 0.3279(10) 1.1324(4) 0.27818(14) 0.0363(14) Uani 1 1 d . . . . .
H20 H 0.285213 1.200900 0.266901 0.044 Uiso 1 1 calc R . . . .
C2 C 0.7235(9) 0.5588(5) 0.47906(14) 0.0341(13) Uani 1 1 d . . . . .
H2 H 0.857692 0.521285 0.489283 0.041 Uiso 1 1 calc R . . . .
C19 C 0.5314(9) 1.0812(5) 0.26537(15) 0.0370(14) Uani 1 1 d . . . . .
H19 H 0.630955 1.115127 0.245874 0.044 Uiso 1 1 calc R . . . .
C10 C 0.2533(9) 0.4080(5) 0.33199(17) 0.0397(15) Uani 1 1 d . . . . .
H10 H 0.296655 0.333251 0.330979 0.048 Uiso 1 1 calc R . . . .
C21 C 0.1864(10) 1.0848(5) 0.30716(15) 0.0390(14) Uani 1 1 d . . . . .
H21 H 0.046894 1.120852 0.315879 0.047 Uiso 1 1 calc R . . . .

loop_
_atom_site_aniso_label
_atom_site_aniso_U_11
_atom_site_aniso_U_22
_atom_site_aniso_U_33
_atom_site_aniso_U_23
_atom_site_aniso_U_13
_atom_site_aniso_U_12
Cl1 0.0430(8) 0.0352(9) 0.0577(8) -0.0103(8) -0.0097(7) -0.0007(7)
O25 0.031(2) 0.041(2) 0.0313(18) -0.0011(19) -0.0001(15) -0.0003(19)
O23 0.052(2) 0.034(2) 0.0301(18) 0.0008(17) 0.0114(18) 0.009(2)
O24 0.043(2) 0.040(3) 0.039(2) -0.011(2) -0.0005(19) 0.005(2)
O26 0.041(2) 0.062(3) 0.0248(17) 0.0107(19) 0.0047(16) 0.017(2)
C6 0.028(3) 0.026(3) 0.021(2) -0.002(2) 0.002(2) 0.000(3)
C7 0.030(3) 0.023(3) 0.026(2) -0.003(2) 0.000(2) 0.008(3)
C5 0.026(3) 0.030(3) 0.028(2) 0.003(2) -0.002(2) 0.005(3)
C15 0.030(3) 0.029(3) 0.031(3) 0.005(3) 0.006(2) 0.003(3)
C13 0.031(3) 0.025(3) 0.037(3) -0.001(2) -0.002(3) 0.005(3)
C17 0.034(3) 0.024(3) 0.024(2) -0.001(2) 0.001(2) -0.003(3)
C16 0.028(3) 0.030(3) 0.028(2) -0.003(3) -0.001(2) -0.002(3)
C8 0.033(3) 0.028(3) 0.025(2) 0.000(2) 0.003(2) 0.003(3)
C12 0.027(3) 0.030(3) 0.035(3) -0.004(3) -0.004(2) 0.002(3)
C4 0.033(3) 0.032(3) 0.030(3) -0.001(3) 0.003(2) 0.005(3)
C14 0.030(3) 0.018(3) 0.022(2) 0.001(2) 0.001(2) -0.002(2)
C3 0.038(3) 0.028(3) 0.026(3) 0.011(3) -0.001(2) -0.003(3)
C22 0.037(3) 0.029(3) 0.031(3) 0.007(3) 0.006(2) 0.009(3)
C18 0.037(3) 0.032(3) 0.025(2) 0.003(3) 0.007(2) 0.002(3)
C11 0.030(3) 0.032(3) 0.036(3) -0.011(3) -0.002(2) -0.006(3)
C1 0.028(3) 0.032(3) 0.031(3) 0.000(3) -0.002(2) 0.006(3)
C9 0.040(3) 0.030(4) 0.042(3) 0.002(3) -0.008(3) 0.004(3)
C20 0.051(4) 0.030(3) 0.027(3) 0.007(3) 0.001(3) 0.011(3)
C2 0.031(3) 0.040(4) 0.031(3) 0.012(3) 0.000(2) 0.010(3)
C19 0.039(3) 0.041(4) 0.031(3) 0.007(3) 0.004(3) -0.001(3)
C10 0.044(3) 0.019(3) 0.056(3) -0.002(3) -0.013(3) 0.006(3)
C21 0.043(3) 0.035(4) 0.039(3) 0.002(3) 0.002(3) 0.012(3)

loop_
_atom_type_symbol
_atom_type_description
_atom_type_scat_dispersion_real
_atom_type_scat_dispersion_imag
_atom_type_scat_source
C C 0.0033 0.0016 'International Tables Vol C Tables 4.2.6.8 and 6.1.1.4'
H H 0.0000 0.0000 'International Tables Vol C Tables 4.2.6.8 and 6.1.1.4'
Cl Cl 0.1484 0.1585 'International Tables Vol C Tables 4.2.6.8 and 6.1.1.4'
O O 0.0106 0.0060 'International Tables Vol C Tables 4.2.6.8 and 6.1.1.4'

loop_
_geom_angle_atom_site_label_1
_geom_angle_atom_site_label_2
_geom_angle_atom_site_label_3
_geom_angle
_geom_angle_site_symmetry_1
_geom_angle_site_symmetry_3
_geom_angle_publ_flag
C15 O25 H25 109.5 . . ?
C3 O26 H26 109.5 . . ?
C5 C6 C7 122.2(4) . . ?
C5 C6 C1 119.1(4) . . ?
C1 C6 C7 118.7(4) . . ?
C6 C7 H7 106.6 . . ?
C6 C7 C14 112.0(4) . . ?
C8 C7 C6 111.3(4) . . ?
C8 C7 H7 106.6 . . ?
C8 C7 C14 113.3(4) . . ?
C14 C7 H7 106.6 . . ?
C6 C5 H5 119.6 . . ?
C6 C5 C4 120.9(5) . . ?
C4 C5 H5 119.6 . . ?
O25 C15 C14 112.7(5) . . ?
O24 C15 O25 122.9(5) . . ?
O24 C15 C14 124.4(5) . . ?
C8 C13 H13 119.5 . . ?
C12 C13 H13 119.5 . . ?
C12 C13 C8 121.0(5) . . ?
C22 C17 C16 122.7(4) . . ?
C22 C17 C18 120.4(5) . . ?
C18 C17 C16 117.0(5) . . ?
O23 C16 C17 121.0(4) . . ?
O23 C16 C14 119.8(5) . . ?
C17 C16 C14 119.1(4) . . ?
C13 C8 C7 124.3(5) . . ?
C9 C8 C7 118.2(5) . . ?
C9 C8 C13 117.4(5) . . ?
C13 C12 H12 120.3 . . ?
C11 C12 C13 119.5(5) . . ?
C11 C12 H12 120.3 . . ?
C5 C4 H4 120.8 . . ?
C3 C4 C5 118.4(5) . . ?
C3 C4 H4 120.8 . . ?
C7 C14 H14 109.5 . . ?
C15 C14 C7 110.8(4) . . ?
C15 C14 C16 106.6(4) . . ?
C15 C14 H14 109.5 . . ?
C16 C14 C7 110.8(4) . . ?
C16 C14 H14 109.5 . . ?
O26 C3 C2 119.3(4) . . ?
C4 C3 O26 118.1(4) . . ?
C4 C3 C2 122.7(4) . . ?
C17 C22 H22 120.3 . . ?
C17 C22 C21 119.4(5) . . ?
C21 C22 H22 120.3 . . ?
C17 C18 H18 120.0 . . ?
C19 C18 C17 119.9(5) . . ?
C19 C18 H18 120.0 . . ?
C12 C11 Cl1 118.5(4) . . ?
C10 C11 Cl1 120.6(4) . . ?
C10 C11 C12 120.9(5) . . ?
C6 C1 H1 119.4 . . ?
C6 C1 C2 121.2(5) . . ?
C2 C1 H1 119.4 . . ?
C8 C9 H9 119.0 . . ?
C10 C9 C8 121.9(5) . . ?
C10 C9 H9 119.0 . . ?
C19 C20 H20 119.8 . . ?
C21 C20 H20 119.8 . . ?
C21 C20 C19 120.4(5) . . ?
C3 C2 C1 117.8(5) . . ?
C3 C2 H2 121.1 . . ?
C1 C2 H2 121.1 . . ?
C18 C19 H19 120.2 . . ?
C20 C19 C18 119.5(5) . . ?
C20 C19 H19 120.2 . . ?
C11 C10 C9 119.3(5) . . ?
C11 C10 H10 120.3 . . ?
C9 C10 H10 120.3 . . ?
C22 C21 H21 119.8 . . ?
C20 C21 C22 120.3(5) . . ?
C20 C21 H21 119.8 . . ?

loop_
_geom_bond_atom_site_label_1
_geom_bond_atom_site_label_2
_geom_bond_distance
_geom_bond_site_symmetry_2
_geom_bond_publ_flag
Cl1 C11 1.746(5) . ?
O25 H25 0.8400 . ?
O25 C15 1.328(6) . ?
O23 C16 1.226(6) . ?
O24 C15 1.223(6) . ?
O26 H26 0.8400 . ?
O26 C3 1.381(5) . ?
C6 C7 1.540(6) . ?
C6 C5 1.379(6) . ?
C6 C1 1.382(6) . ?
C7 H7 1.0000 . ?
C7 C8 1.521(7) . ?
C7 C14 1.542(7) . ?
C5 H5 0.9500 . ?
C5 C4 1.411(6) . ?
C15 C14 1.509(7) . ?
C13 H13 0.9500 . ?
C13 C8 1.405(7) . ?
C13 C12 1.387(7) . ?
C17 C16 1.496(7) . ?
C17 C22 1.375(7) . ?
C17 C18 1.388(7) . ?
C16 C14 1.536(6) . ?
C8 C9 1.392(7) . ?
C12 H12 0.9500 . ?
C12 C11 1.384(7) . ?
C4 H4 0.9500 . ?
C4 C3 1.360(7) . ?
C14 H14 1.0000 . ?
C3 C2 1.386(7) . ?
C22 H22 0.9500 . ?
C22 C21 1.383(7) . ?
C18 H18 0.9500 . ?
C18 C19 1.381(7) . ?
C11 C10 1.372(7) . ?
C1 H1 0.9500 . ?
C1 C2 1.403(6) . ?
C9 H9 0.9500 . ?
C9 C10 1.383(7) . ?
C20 H20 0.9500 . ?
C20 C19 1.379(7) . ?
C20 C21 1.375(7) . ?
C2 H2 0.9500 . ?
C19 H19 0.9500 . ?
C10 H10 0.9500 . ?
C21 H21 0.9500 . ?

loop_
_platon_squeeze_void_nr
_platon_squeeze_void_average_x
_platon_squeeze_void_average_y
_platon_squeeze_void_average_z
_platon_squeeze_void_volume
_platon_squeeze_void_count_electrons
_platon_squeeze_void_content
1 -0.032 0.750 0.000 320 98 ' '
2 -0.056 0.250 0.500 320 98 ' '
